data_8103135
loop_
_publ_author_name
'Li-Ming Qiang'
'Jun-Ling Si'
'Xin-Ming Dong'
'Xin-Qi Hao'
'Kui Lu'
'Yu-Fen Zhao'

_publ_section_title
;
 Crystal structure of 2-(2-naphthyl)-4,6-dimethylpyrimidine, C16H14N2
;
_journal_issue 3
_journal_name_full 'Zeitschrift f\"ur Kristallographie - New Crystal Structures'
_journal_page_first 333
_journal_volume 226
_journal_year 2011
_chemical_formula_sum 'C16 H14 N2'
_chemical_formula_weight 234.29
_space_group_IT_number 14
_symmetry_cell_setting monoclinic
_symmetry_space_group_name_Hall '-P 2ybc'
_symmetry_space_group_name_H-M 'P 1 21/c 1'
_atom_sites_solution_hydrogens geom
_atom_sites_solution_primary direct
_atom_sites_solution_secondary difmap
_audit_creation_method SHELXL-97
_cell_angle_alpha 90.00
_cell_angle_beta 93.092(2)
_cell_angle_gamma 90.00
_cell_formula_units_Z 4
_cell_length_a 8.3871(14)
_cell_length_b 17.453(3)
_cell_length_c 8.6943(14)
_cell_measurement_reflns_used 1271
_cell_measurement_temperature 294(2)
_cell_measurement_theta_max 22.51
_cell_measurement_theta_min 2.43
_cell_volume 1270.8(4)
_computing_cell_refinement 'Bruker SMART'
_computing_data_collection 'Bruker SMART'
_computing_data_reduction 'Bruker SAINT'
_computing_molecular_graphics 'Bruker SHELXTL'
_computing_publication_material 'Bruker SHELXTL'
_computing_structure_refinement 'SHELXL-97 (Sheldrick, 1997)'
_computing_structure_solution 'SHELXS-97 (Sheldrick, 1990)'
_diffrn_ambient_temperature 294(2)
_diffrn_measured_fraction_theta_full 1.000
_diffrn_measured_fraction_theta_max 1.000
_diffrn_measurement_device_type 'CCD area detector'
_diffrn_measurement_method 'phi and omega scans'
_diffrn_radiation_monochromator graphite
_diffrn_radiation_source 'fine-focus sealed tube'
_diffrn_radiation_type MoK\a
_diffrn_radiation_wavelength 0.71073
_diffrn_reflns_av_R_equivalents 0.0279
_diffrn_reflns_av_sigmaI/netI 0.0304
_diffrn_reflns_limit_h_max 10
_diffrn_reflns_limit_h_min -10
_diffrn_reflns_limit_k_max 21
_diffrn_reflns_limit_k_min -21
_diffrn_reflns_limit_l_max 10
_diffrn_reflns_limit_l_min -10
_diffrn_reflns_number 7463
_diffrn_reflns_theta_full 25.50
_diffrn_reflns_theta_max 25.50
_diffrn_reflns_theta_min 2.33
_exptl_absorpt_coefficient_mu 0.073
_exptl_absorpt_correction_T_max 0.9982
_exptl_absorpt_correction_T_min 0.9700
_exptl_absorpt_correction_type multi-scan
_exptl_absorpt_process_details sadabs
_exptl_crystal_colour colourless
_exptl_crystal_density_diffrn 1.225
_exptl_crystal_density_method 'not measured'
_exptl_crystal_description block
_exptl_crystal_F_000 496
_exptl_crystal_size_max 0.42
_exptl_crystal_size_mid 0.31
_exptl_crystal_size_min 0.03
_refine_diff_density_max 0.145
_refine_diff_density_min -0.109
_refine_diff_density_rms 0.030
_refine_ls_extinction_coef 0.012(2)
_refine_ls_extinction_expression Fc^*^=kFc[1+0.001xFc^2^\l^3^/sin(2\q)]^-1/4^
_refine_ls_extinction_method SHELXL
_refine_ls_goodness_of_fit_ref 1.030
_refine_ls_hydrogen_treatment constr
_refine_ls_matrix_type full
_refine_ls_number_parameters 164
_refine_ls_number_reflns 2367
_refine_ls_number_restraints 0
_refine_ls_restrained_S_all 1.030
_refine_ls_R_factor_all 0.0796
_refine_ls_R_factor_gt 0.0457
_refine_ls_shift/su_max 0.000
_refine_ls_shift/su_mean 0.000
_refine_ls_structure_factor_coef Fsqd
_refine_ls_weighting_details 'calc w=1/[\s^2^(Fo^2^)+(0.0539P)^2^+0.1470P] where P=(Fo^2^+2Fc^2^)/3'
_refine_ls_weighting_scheme calc
_refine_ls_wR_factor_gt 0.1085
_refine_ls_wR_factor_ref 0.1289
_reflns_number_gt 1465
_reflns_number_total 2367
_reflns_threshold_expression >2sigma(I)
_cod_data_source_file 1267-3361.cff
_cod_data_source_block cc
_cod_depositor_comments
;
The following automatic conversions were performed:

'_symmetry_cell_setting' value 'Monoclinic' changed to 'monoclinic'
according to /home/saulius/struct/CIF-dictionaries/cif_core.dic
dictionary named 'cif_core.dic' version 2.4.1 from 2010-06-29.

Automatic conversion script
Id: cif_fix_values 1715 2011-07-08 13:25:40Z adriana 
;
_cod_original_sg_symbol_H-M P2(1)/c
_cod_database_code 8103135

loop_
_symmetry_equiv_pos_as_xyz
'x, y, z'
'-x, y+1/2, -z+1/2'
'-x, -y, -z'
'x, -y-1/2, z-1/2'

loop_
_atom_site_label
_atom_site_type_symbol
_atom_site_fract_x
_atom_site_fract_y
_atom_site_fract_z
_atom_site_U_iso_or_equiv
_atom_site_adp_type
_atom_site_occupancy
_atom_site_symmetry_multiplicity
_atom_site_calc_flag
_atom_site_refinement_flags
C1 C 0.2820(2) 0.56475(10) 0.6258(2) 0.0481(5) Uani 1 1 d .
H1 H 0.3477 0.5292 0.6776 0.058 Uiso 1 1 calc R
C2 C 0.1210(2) 0.56240(10) 0.6445(2) 0.0459(5) Uani 1 1 d .
C3 C 0.0225(2) 0.61750(11) 0.5672(2) 0.0553(5) Uani 1 1 d .
H3 H -0.0869 0.6172 0.5798 0.066 Uiso 1 1 calc R
C4 C 0.0861(2) 0.67101(11) 0.4744(2) 0.0573(5) Uani 1 1 d .
H4 H 0.0189 0.7064 0.4241 0.069 Uiso 1 1 calc R
C5 C 0.2516(2) 0.67419(10) 0.4527(2) 0.0500(5) Uani 1 1 d .
C6 C 0.3211(3) 0.72798(11) 0.3549(2) 0.0616(6) Uani 1 1 d .
H6 H 0.2569 0.7642 0.3034 0.074 Uiso 1 1 calc R
C7 C 0.4810(3) 0.72736(12) 0.3351(3) 0.0672(6) Uani 1 1 d .
H7 H 0.5251 0.7632 0.2707 0.081 Uiso 1 1 calc R
C8 C 0.5793(2) 0.67315(12) 0.4111(2) 0.0632(6) Uani 1 1 d .
H8 H 0.6882 0.6728 0.3957 0.076 Uiso 1 1 calc R
C9 C 0.5174(2) 0.62092(11) 0.5071(2) 0.0551(5) Uani 1 1 d .
H9 H 0.5846 0.5857 0.5581 0.066 Uiso 1 1 calc R
C10 C 0.3515(2) 0.61946(10) 0.5306(2) 0.0468(5) Uani 1 1 d .
C11 C 0.0512(2) 0.50317(10) 0.7431(2) 0.0465(5) Uani 1 1 d .
C12 C 0.0910(2) 0.39861(11) 0.8973(2) 0.0551(5) Uani 1 1 d .
C13 C -0.0706(2) 0.39745(11) 0.9207(2) 0.0582(5) Uani 1 1 d .
H13 H -0.1134 0.3600 0.9823 0.070 Uiso 1 1 calc R
C14 C -0.1669(2) 0.45244(11) 0.8516(2) 0.0550(5) Uani 1 1 d .
C15 C 0.2053(3) 0.34226(12) 0.9721(3) 0.0799(7) Uani 1 1 d .
H15A H 0.3113 0.3528 0.9412 0.120 Uiso 0.50 1 calc PR
H15B H 0.1751 0.2913 0.9411 0.120 Uiso 0.50 1 calc PR
H15C H 0.2029 0.3466 1.0820 0.120 Uiso 0.50 1 calc PR
H15D H 0.1482 0.3076 1.0350 0.120 Uiso 0.50 1 calc PR
H15E H 0.2844 0.3692 1.0351 0.120 Uiso 0.50 1 calc PR
H15F H 0.2566 0.3138 0.8942 0.120 Uiso 0.50 1 calc PR
C16 C -0.3426(2) 0.45602(13) 0.8756(3) 0.0725(7) Uani 1 1 d .
H16A H -0.3891 0.4981 0.8181 0.109 Uiso 0.50 1 calc PR
H16B H -0.3589 0.4632 0.9832 0.109 Uiso 0.50 1 calc PR
H16C H -0.3923 0.4091 0.8411 0.109 Uiso 0.50 1 calc PR
H16D H -0.3711 0.4154 0.9435 0.109 Uiso 0.50 1 calc PR
H16E H -0.4013 0.4504 0.7784 0.109 Uiso 0.50 1 calc PR
H16F H -0.3679 0.5045 0.9204 0.109 Uiso 0.50 1 calc PR
N1 N 0.15265(17) 0.45174(8) 0.80671(18) 0.0512(4) Uani 1 1 d .
N2 N -0.10657(16) 0.50631(9) 0.76085(17) 0.0527(4) Uani 1 1 d .

loop_
_atom_site_aniso_label
_atom_site_aniso_U_11
_atom_site_aniso_U_22
_atom_site_aniso_U_33
_atom_site_aniso_U_23
_atom_site_aniso_U_13
_atom_site_aniso_U_12
C1 0.0446(10) 0.0505(10) 0.0490(11) -0.0031(9) -0.0011(9) 0.0058(8)
C2 0.0423(10) 0.0507(10) 0.0447(11) -0.0076(9) 0.0020(8) 0.0045(8)
C3 0.0423(10) 0.0612(12) 0.0623(13) -0.0035(10) 0.0025(9) 0.0081(9)
C4 0.0524(12) 0.0565(11) 0.0625(13) 0.0012(10) -0.0022(10) 0.0140(9)
C5 0.0543(11) 0.0459(10) 0.0495(11) -0.0070(9) 0.0003(9) 0.0043(9)
C6 0.0703(14) 0.0521(12) 0.0623(14) 0.0047(10) 0.0034(11) 0.0040(10)
C7 0.0725(15) 0.0622(13) 0.0675(15) 0.0074(11) 0.0101(12) -0.0085(11)
C8 0.0517(12) 0.0685(13) 0.0701(14) -0.0029(12) 0.0089(11) -0.0091(10)
C9 0.0469(11) 0.0593(12) 0.0589(13) -0.0019(10) 0.0013(9) -0.0001(9)
C10 0.0466(10) 0.0475(10) 0.0462(11) -0.0068(9) 0.0020(9) 0.0014(8)
C11 0.0425(10) 0.0535(11) 0.0435(11) -0.0110(9) 0.0017(8) 0.0009(9)
C12 0.0541(12) 0.0559(11) 0.0558(12) -0.0030(10) 0.0067(10) -0.0023(9)
C13 0.0567(12) 0.0612(12) 0.0575(13) -0.0025(10) 0.0091(10) -0.0096(10)
C14 0.0453(11) 0.0694(13) 0.0506(12) -0.0144(10) 0.0056(9) -0.0077(10)
C15 0.0697(15) 0.0711(14) 0.0996(19) 0.0238(13) 0.0108(13) 0.0083(12)
C16 0.0448(11) 0.0954(16) 0.0780(16) -0.0073(13) 0.0102(11) -0.0070(11)
N1 0.0465(9) 0.0518(9) 0.0556(10) -0.0002(8) 0.0069(8) 0.0018(7)
N2 0.0422(9) 0.0652(10) 0.0507(10) -0.0089(8) 0.0038(7) -0.0008(7)

loop_
_atom_type_symbol
_atom_type_description
_atom_type_scat_dispersion_real
_atom_type_scat_dispersion_imag
_atom_type_scat_source
C C 0.0033 0.0016 'International Tables Vol C Tables 4.2.6.8 and 6.1.1.4'
H H 0.0000 0.0000 'International Tables Vol C Tables 4.2.6.8 and 6.1.1.4'
N N 0.0061 0.0033 'International Tables Vol C Tables 4.2.6.8 and 6.1.1.4'

loop_
_geom_angle_atom_site_label_1
_geom_angle_atom_site_label_2
_geom_angle_atom_site_label_3
_geom_angle
C2 C1 C10 122.06(17)
C2 C1 H1 119.0
C10 C1 H1 119.0
C1 C2 C3 118.56(17)
C1 C2 C11 120.77(17)
C3 C2 C11 120.67(16)
C4 C3 C2 120.67(18)
C4 C3 H3 119.7
C2 C3 H3 119.7
C3 C4 C5 121.74(18)
C3 C4 H4 119.1
C5 C4 H4 119.1
C4 C5 C6 123.16(18)
C4 C5 C10 117.98(17)
C6 C5 C10 118.84(18)
C7 C6 C5 120.78(19)
C7 C6 H6 119.6
C5 C6 H6 119.6
C6 C7 C8 120.42(19)
C6 C7 H7 119.8
C8 C7 H7 119.8
C9 C8 C7 120.62(19)
C9 C8 H8 119.7
C7 C8 H8 119.7
C8 C9 C10 120.76(19)
C8 C9 H9 119.6
C10 C9 H9 119.6
C1 C10 C9 122.43(17)
C1 C10 C5 118.98(16)
C9 C10 C5 118.58(17)
N1 C11 N2 126.16(17)
N1 C11 C2 116.43(15)
N2 C11 C2 117.40(16)
N1 C12 C13 120.68(18)
N1 C12 C15 116.86(17)
C13 C12 C15 122.46(18)
C14 C13 C12 118.95(18)
C14 C13 H13 120.5
C12 C13 H13 120.5
N2 C14 C13 121.03(17)
N2 C14 C16 117.15(18)
C13 C14 C16 121.81(18)
C12 C15 H15A 109.5
C12 C15 H15B 109.5
H15A C15 H15B 109.5
C12 C15 H15C 109.5
H15A C15 H15C 109.5
H15B C15 H15C 109.5
C12 C15 H15D 109.5
H15A C15 H15D 141.1
H15B C15 H15D 56.3
H15C C15 H15D 56.3
C12 C15 H15E 109.5
H15A C15 H15E 56.3
H15B C15 H15E 141.1
H15C C15 H15E 56.3
H15D C15 H15E 109.5
C12 C15 H15F 109.5
H15A C15 H15F 56.3
H15B C15 H15F 56.3
H15C C15 H15F 141.1
H15D C15 H15F 109.5
H15E C15 H15F 109.5
C14 C16 H16A 109.5
C14 C16 H16B 109.5
H16A C16 H16B 109.5
C14 C16 H16C 109.5
H16A C16 H16C 109.5
H16B C16 H16C 109.5
C14 C16 H16D 109.5
H16A C16 H16D 141.1
H16B C16 H16D 56.3
H16C C16 H16D 56.3
C14 C16 H16E 109.5
H16A C16 H16E 56.3
H16B C16 H16E 141.1
H16C C16 H16E 56.3
H16D C16 H16E 109.5
C14 C16 H16F 109.5
H16A C16 H16F 56.3
H16B C16 H16F 56.3
H16C C16 H16F 141.1
H16D C16 H16F 109.5
H16E C16 H16F 109.5
C11 N1 C12 116.82(16)
C11 N2 C14 116.35(16)

loop_
_geom_bond_atom_site_label_1
_geom_bond_atom_site_label_2
_geom_bond_distance
C1 C2 1.370(2)
C1 C10 1.410(2)
C1 H1 0.9300
C2 C3 1.414(2)
C2 C11 1.484(2)
C3 C4 1.362(2)
C3 H3 0.9300
C4 C5 1.412(2)
C4 H4 0.9300
C5 C6 1.414(2)
C5 C10 1.418(2)
C6 C7 1.361(3)
C6 H6 0.9300
C7 C8 1.397(3)
C7 H7 0.9300
C8 C9 1.358(3)
C8 H8 0.9300
C9 C10 1.418(2)
C9 H9 0.9300
C11 N1 1.336(2)
C11 N2 1.342(2)
C12 N1 1.338(2)
C12 C13 1.381(2)
C12 C15 1.498(3)
C13 C14 1.372(3)
C13 H13 0.9300
C14 N2 1.343(2)
C14 C16 1.501(2)
C15 H15A 0.9600
C15 H15B 0.9600
C15 H15C 0.9600
C15 H15D 0.9600
C15 H15E 0.9600
C15 H15F 0.9600
C16 H16A 0.9600
C16 H16B 0.9600
C16 H16C 0.9600
C16 H16D 0.9600
C16 H16E 0.9600
C16 H16F 0.9600

loop_
_geom_torsion_atom_site_label_1
_geom_torsion_atom_site_label_2
_geom_torsion_atom_site_label_3
_geom_torsion_atom_site_label_4
_geom_torsion
C10 C1 C2 C3 -1.0(3)
C10 C1 C2 C11 178.80(16)
C1 C2 C3 C4 1.0(3)
C11 C2 C3 C4 -178.81(16)
C2 C3 C4 C5 -0.6(3)
C3 C4 C5 C6 178.68(17)
C3 C4 C5 C10 0.2(3)
C4 C5 C6 C7 -178.38(19)
C10 C5 C6 C7 0.1(3)
C5 C6 C7 C8 0.3(3)
C6 C7 C8 C9 -0.8(3)
C7 C8 C9 C10 1.0(3)
C2 C1 C10 C9 -178.12(17)
C2 C1 C10 C5 0.6(3)
C8 C9 C10 C1 178.13(17)
C8 C9 C10 C5 -0.6(3)
C4 C5 C10 C1 -0.1(3)
C6 C5 C10 C1 -178.74(16)
C4 C5 C10 C9 178.61(16)
C6 C5 C10 C9 0.0(3)
C1 C2 C11 N1 -2.3(2)
C3 C2 C11 N1 177.50(16)
C1 C2 C11 N2 177.38(16)
C3 C2 C11 N2 -2.8(2)
N1 C12 C13 C14 -1.0(3)
C15 C12 C13 C14 178.09(19)
C12 C13 C14 N2 0.8(3)
C12 C13 C14 C16 -178.19(18)
N2 C11 N1 C12 -0.4(3)
C2 C11 N1 C12 179.28(16)
C13 C12 N1 C11 0.8(3)
C15 C12 N1 C11 -178.36(17)
N1 C11 N2 C14 0.1(3)
C2 C11 N2 C14 -179.53(15)
C13 C14 N2 C11 -0.3(3)
C16 C14 N2 C11 178.70(16)
